data_1534033
loop_
_publ_author_name
'Krivovichev, S.V.'
'Burns, P.C.'

_publ_section_title
;
 Synthesis and crystal structure of Li2 ((U O2) (Mo O4)2), a uranyl
 molybdate with chains of corner-sharing uranyl square bipyramids and Mo
 O4 tetrahedra
;
_journal_name_full 'Solid State Sciences'
_journal_page_first 481
_journal_page_last 485
_journal_volume 5
_journal_year 2003
_chemical_formula_sum 'Li2 Mo2 O10 U'
_chemical_name_systematic 'Li2 ((U O2) (Mo O4)2)'
_space_group_IT_number 2
_symmetry_space_group_name_Hall '-P 1'
_symmetry_space_group_name_H-M 'P -1'
_cell_angle_alpha 108.267
_cell_angle_beta 100.566
_cell_angle_gamma 104.121
_cell_formula_units_Z 1
_cell_length_a 5.3455
_cell_length_b 5.8297
_cell_length_c 8.2652
_cell_volume 227.558
_citation_journal_id_ASTM SSSCFJ
_cod_data_source_file Krivovichev_SSSCFJ_2003_1013.cif
_cod_data_source_block Li2Mo2O10U1
_cod_original_cell_volume 227.5577
_cod_original_formula_sum 'Li2 Mo2 O10 U1'
_cod_database_code 1534033

loop_
_symmetry_equiv_pos_as_xyz
x,y,z
-x,-y,-z

loop_
_atom_site_label
_atom_site_type_symbol
_atom_site_fract_x
_atom_site_fract_y
_atom_site_fract_z
_atom_site_occupancy
_atom_site_U_iso_or_equiv
O3 O-2 0.209 0.2081 0.8464 1 0.0
Mo1 Mo+6 0.08559 0.34926 0.69889 1 0.0
U1 U+6 0 0 0 1 0.0
O2 O-2 0.3108 0.0628 0.1587 1 0.0
O4 O-2 0.3096 0.4277 0.5812 1 0.0
Li1 Li+1 0.4796 0.2157 0.4253 1 0.0
O5 O-2 0.0287 0.6292 0.8257 1 0.0
O1 O-2 0.7821 0.1364 0.5488 1 0.0
